data_2018957
loop_
_publ_author_name
'Wang, Min'
'Lian, Zhao-Xun'

_publ_section_title
;
 <i>catena</i>-Poly[[[2-(2-chlorophenoxy)-<i>N</i>'-(2-oxidobenzylidene-\k<i>O</i>)acetohydrazidato-\k^2^<i>N</i>',<i>O</i>]copper(II)]-\m-morpholine-\k^2^<i>N</i>:<i>O</i>]
;
_journal_coeditor_code FN3134
_journal_issue 6
_journal_name_full 'Acta Crystallographica Section C'
_journal_page_first 594
_journal_page_last 596
_journal_paper_doi 10.1107/S0108270113011967
_journal_volume 69
_journal_year 2013
_chemical_formula_iupac '[Cu (C15 H11 Cl N2 O3) (C4 H9 N O)]'
_chemical_formula_moiety 'C19 H20 Cl Cu N3 O4'
_chemical_formula_sum 'C19 H20 Cl Cu N3 O4'
_chemical_formula_weight 453.37
_chemical_name_systematic
<i>catena</i>-Poly[[[2-(2-chlorophenoxy)-<i>N</i>'-(2-oxidobenzylidene-\k<i>O</i>)acetohydrazidato-\k^2^<i>N</i>',<i>O</i>]copper(II)]-\m-morpholine-\k^2^<i>N</i>:<i>O</i>]
_space_group_IT_number 61
_symmetry_cell_setting orthorhombic
_symmetry_space_group_name_Hall '-P 2ac 2ab'
_symmetry_space_group_name_H-M 'P b c a'
_atom_sites_solution_hydrogens geom
_atom_sites_solution_primary direct
_atom_sites_solution_secondary difmap
_cell_angle_alpha 90.00
_cell_angle_beta 90.00
_cell_angle_gamma 90.00
_cell_formula_units_Z 8
_cell_length_a 12.1097(14)
_cell_length_b 12.7228(15)
_cell_length_c 25.460(3)
_cell_measurement_reflns_used 14071
_cell_measurement_temperature 298(2)
_cell_measurement_theta_max 18
_cell_measurement_theta_min 12
_cell_volume 3922.6(8)
_computing_cell_refinement 'SMART (Bruker, 2007)'
_computing_data_collection 'SMART (Bruker, 2007)'
_computing_data_reduction 'SAINT (Bruker, 2007)'
_computing_molecular_graphics 'DIAMOND (Brandenburg, 2010)'
_computing_publication_material 'SHELXTL (Sheldrick, 2008)'
_computing_structure_refinement 'SHELXL97 (Sheldrick, 2008)'
_computing_structure_solution 'SHELXS97 (Sheldrick, 2008)'
_diffrn_ambient_temperature 298(2)
_diffrn_detector_area_resol_mean 8.33
_diffrn_measured_fraction_theta_full 0.992
_diffrn_measured_fraction_theta_max 0.992
_diffrn_measurement_device_type 'Bruker SMART CCD area-detector'
_diffrn_measurement_method '\f and \w'
_diffrn_radiation_monochromator graphite
_diffrn_radiation_source 'fine-focus sealed tube'
_diffrn_radiation_type MoK\a
_diffrn_radiation_wavelength 0.71073
_diffrn_reflns_av_R_equivalents 0.0547
_diffrn_reflns_av_sigmaI/netI 0.0576
_diffrn_reflns_limit_h_max 15
_diffrn_reflns_limit_h_min -15
_diffrn_reflns_limit_k_max 12
_diffrn_reflns_limit_k_min -16
_diffrn_reflns_limit_l_max 33
_diffrn_reflns_limit_l_min -32
_diffrn_reflns_number 14071
_diffrn_reflns_theta_full 27.49
_diffrn_reflns_theta_max 27.49
_diffrn_reflns_theta_min 1.60
_diffrn_standards_decay_% 0
_diffrn_standards_number 0
_exptl_absorpt_coefficient_mu 1.280
_exptl_absorpt_correction_T_max 0.774
_exptl_absorpt_correction_T_min 0.546
_exptl_absorpt_correction_type multi-scan
_exptl_absorpt_process_details '(SADABS; Bruker, 2007)'
_exptl_crystal_colour green
_exptl_crystal_density_diffrn 1.535
_exptl_crystal_density_method 'not measured'
_exptl_crystal_description block
_exptl_crystal_F_000 1864
_exptl_crystal_size_max 0.50
_exptl_crystal_size_mid 0.40
_exptl_crystal_size_min 0.20
_refine_diff_density_max 0.465
_refine_diff_density_min -0.398
_refine_ls_extinction_method none
_refine_ls_goodness_of_fit_ref 1.009
_refine_ls_hydrogen_treatment constr
_refine_ls_matrix_type full
_refine_ls_number_parameters 253
_refine_ls_number_reflns 4467
_refine_ls_number_restraints 0
_refine_ls_restrained_S_all 1.009
_refine_ls_R_factor_all 0.0812
_refine_ls_R_factor_gt 0.0417
_refine_ls_shift/su_max 0.001
_refine_ls_shift/su_mean 0.000
_refine_ls_structure_factor_coef Fsqd
_refine_ls_weighting_details 'calc w = 1/[\s^2^(Fo^2^)+(0.0583P)^2^+0.0542P] where P=(Fo^2^+2Fc^2^)/3'
_refine_ls_weighting_scheme calc
_refine_ls_wR_factor_gt 0.1016
_refine_ls_wR_factor_ref 0.1185
_reflns_number_gt 2914
_reflns_number_total 4467
_reflns_threshold_expression I>2\s(I)
_cod_data_source_file fn3134.cif
_cod_data_source_block I
_cod_original_cell_volume 3922.5(8)
_cod_database_code 2018957
_cod_database_fobs_code 2018957

loop_
_symmetry_equiv_pos_as_xyz
'x, y, z'
'-x+1/2, -y, z+1/2'
'x+1/2, -y+1/2, -z'
'-x, y+1/2, -z+1/2'
'-x, -y, -z'
'x-1/2, y, -z-1/2'
'-x-1/2, y-1/2, z'
'x, -y-1/2, z-1/2'

loop_
_atom_site_type_symbol
_atom_site_label
_atom_site_fract_x
_atom_site_fract_y
_atom_site_fract_z
_atom_site_U_iso_or_equiv
_atom_site_adp_type
_atom_site_calc_flag
_atom_site_refinement_flags
_atom_site_occupancy
_atom_site_symmetry_multiplicity
Cu Cu1 0.33070(3) 0.14424(3) 0.743508(13) 0.02818(13) Uani d . 1 1
Cl Cl1 0.29359(14) 0.24731(10) 0.95875(5) 0.0944(5) Uani d . 1 1
O O1 0.3587(2) 0.16286(17) 0.67086(9) 0.0418(6) Uani d . 1 1
O O2 0.2266(2) 0.05254(19) 0.91314(9) 0.0460(6) Uani d . 1 1
O O3 0.28663(19) 0.11455(17) 0.81582(8) 0.0356(5) Uani d . 1 1
O O4 0.64883(17) 0.22791(18) 0.76452(8) 0.0370(5) Uani d . 1 1
N N1 0.2720(2) 0.00459(19) 0.73382(9) 0.0301(6) Uani d . 1 1
N N2 0.2273(2) -0.04121(19) 0.77925(10) 0.0335(6) Uani d . 1 1
N N3 0.4178(2) 0.27242(19) 0.76592(9) 0.0298(6) Uani d . 1 1
H H3 0.3671 0.3230 0.7734 0.036 Uiso calc R 1 1
C C1 0.3148(2) -0.0135(3) 0.64183(12) 0.0335(7) Uani d . 1 1
C C2 0.3150(3) -0.0851(3) 0.59935(14) 0.0468(9) Uani d . 1 1
H H2 0.2897 -0.1533 0.6046 0.056 Uiso calc R 1 1
C C3 0.3516(3) -0.0560(3) 0.55069(14) 0.0561(11) Uani d . 1 1
H H3A 0.3501 -0.1036 0.5230 0.067 Uiso calc R 1 1
C C4 0.3908(4) 0.0445(3) 0.54306(14) 0.0573(11) Uani d . 1 1
H H4 0.4163 0.0644 0.5101 0.069 Uiso calc R 1 1
C C5 0.3925(3) 0.1155(3) 0.58357(14) 0.0499(10) Uani d . 1 1
H H5 0.4195 0.1827 0.5773 0.060 Uiso calc R 1 1
C C6 0.3550(2) 0.0901(3) 0.63397(12) 0.0347(7) Uani d . 1 1
C C7 0.2721(2) -0.0502(2) 0.69113(12) 0.0316(7) Uani d . 1 1
H H7 0.2427 -0.1177 0.6924 0.038 Uiso calc R 1 1
C C8 0.2389(3) 0.0252(2) 0.81830(12) 0.0321(7) Uani d . 1 1
C C9 0.1875(3) -0.0076(3) 0.87037(12) 0.0439(9) Uani d . 1 1
H H9A 0.1079 -0.0002 0.8681 0.053 Uiso calc R 1 1
H H9B 0.2037 -0.0812 0.8767 0.053 Uiso calc R 1 1
C C10 0.3377(3) 0.0540(3) 0.92159(12) 0.0449(9) Uani d . 1 1
C C11 0.4091(4) -0.0270(4) 0.90935(16) 0.0646(12) Uani d . 1 1
H H11 0.3815 -0.0876 0.8937 0.078 Uiso calc R 1 1
C C12 0.5202(4) -0.0198(5) 0.91986(18) 0.0833(16) Uani d . 1 1
H H12 0.5669 -0.0751 0.9111 0.100 Uiso calc R 1 1
C C13 0.5618(5) 0.0672(6) 0.9428(2) 0.095(2) Uani d . 1 1
H H13 0.6370 0.0714 0.9499 0.114 Uiso calc R 1 1
C C14 0.4937(5) 0.1500(5) 0.95590(17) 0.0858(17) Uani d . 1 1
H H14 0.5226 0.2098 0.9718 0.103 Uiso calc R 1 1
C C15 0.3802(4) 0.1433(3) 0.94509(14) 0.0606(11) Uani d . 1 1
C C16 0.4930(3) 0.3186(2) 0.72579(13) 0.0359(7) Uani d . 1 1
H H16A 0.5193 0.3865 0.7377 0.043 Uiso calc R 1 1
H H16B 0.4533 0.3287 0.6931 0.043 Uiso calc R 1 1
C C17 0.5892(3) 0.2462(3) 0.71704(13) 0.0387(8) Uani d . 1 1
H H17A 0.5626 0.1797 0.7033 0.046 Uiso calc R 1 1
H H17B 0.6384 0.2768 0.6911 0.046 Uiso calc R 1 1
C C18 0.5780(3) 0.1840(3) 0.80407(12) 0.0360(7) Uani d . 1 1
H H18A 0.6198 0.1733 0.8361 0.043 Uiso calc R 1 1
H H18B 0.5509 0.1162 0.7924 0.043 Uiso calc R 1 1
C C19 0.4815(2) 0.2556(3) 0.81505(12) 0.0360(7) Uani d . 1 1
H H19A 0.4343 0.2244 0.8415 0.043 Uiso calc R 1 1
H H19B 0.5080 0.3225 0.8283 0.043 Uiso calc R 1 1

loop_
_atom_site_aniso_label
_atom_site_aniso_U_11
_atom_site_aniso_U_22
_atom_site_aniso_U_33
_atom_site_aniso_U_12
_atom_site_aniso_U_13
_atom_site_aniso_U_23
Cu1 0.0283(2) 0.0265(2) 0.02973(19) -0.00286(16) -0.00068(16) 0.00118(15)
Cl1 0.1485(13) 0.0552(7) 0.0795(8) -0.0184(8) 0.0088(8) -0.0104(6)
O1 0.0531(15) 0.0384(13) 0.0339(12) -0.0117(11) 0.0009(11) 0.0003(10)
O2 0.0480(15) 0.0575(16) 0.0326(12) -0.0048(13) 0.0075(11) -0.0057(11)
O3 0.0420(13) 0.0337(12) 0.0310(11) -0.0112(10) -0.0032(10) 0.0000(9)
O4 0.0262(11) 0.0424(13) 0.0425(12) 0.0022(10) 0.0018(10) 0.0033(10)
N1 0.0298(14) 0.0299(14) 0.0305(13) -0.0006(11) -0.0002(11) 0.0007(11)
N2 0.0362(15) 0.0302(14) 0.0341(14) -0.0076(12) 0.0021(12) 0.0014(11)
N3 0.0271(13) 0.0256(13) 0.0367(13) 0.0041(11) 0.0010(11) -0.0005(11)
C1 0.0309(17) 0.0386(18) 0.0310(16) 0.0068(14) -0.0017(13) -0.0035(14)
C2 0.056(2) 0.041(2) 0.0426(19) 0.0101(17) -0.0067(17) -0.0097(16)
C3 0.074(3) 0.058(3) 0.0364(19) 0.018(2) 0.0015(19) -0.0128(18)
C4 0.075(3) 0.062(3) 0.0351(19) 0.019(2) 0.012(2) 0.0034(18)
C5 0.058(2) 0.052(2) 0.0404(19) 0.0052(19) 0.0088(18) 0.0061(17)
C6 0.0292(17) 0.046(2) 0.0284(15) 0.0065(15) -0.0003(13) -0.0001(14)
C7 0.0265(16) 0.0283(17) 0.0399(17) 0.0000(13) -0.0038(14) -0.0036(13)
C8 0.0282(16) 0.0330(18) 0.0351(16) -0.0013(14) -0.0013(14) 0.0038(13)
C9 0.048(2) 0.051(2) 0.0329(17) -0.0147(17) 0.0001(15) 0.0057(16)
C10 0.050(2) 0.059(2) 0.0258(16) -0.008(2) 0.0001(16) 0.0064(15)
C11 0.058(3) 0.084(3) 0.051(2) 0.005(2) -0.002(2) 0.003(2)
C12 0.054(3) 0.135(5) 0.061(3) 0.010(3) -0.001(2) 0.021(3)
C13 0.062(3) 0.158(6) 0.065(3) -0.022(4) -0.015(3) 0.034(4)
C14 0.101(4) 0.107(4) 0.049(2) -0.055(4) -0.021(3) 0.012(3)
C15 0.080(3) 0.068(3) 0.0340(19) -0.022(2) -0.001(2) 0.0062(19)
C16 0.0284(16) 0.0289(17) 0.0504(18) -0.0030(14) -0.0028(15) 0.0051(14)
C17 0.0305(17) 0.045(2) 0.0405(18) 0.0016(15) 0.0012(15) 0.0074(15)
C18 0.0295(17) 0.0421(19) 0.0364(17) 0.0003(15) -0.0018(14) 0.0062(14)
C19 0.0300(17) 0.0393(19) 0.0385(17) -0.0026(14) 0.0024(14) -0.0060(14)

loop_
_atom_type_symbol
_atom_type_description
_atom_type_scat_dispersion_real
_atom_type_scat_dispersion_imag
_atom_type_scat_source
C C 0.0033 0.0016 'International Tables Vol C Tables 4.2.6.8 and 6.1.1.4'
H H 0.0000 0.0000 'International Tables Vol C Tables 4.2.6.8 and 6.1.1.4'
N N 0.0061 0.0033 'International Tables Vol C Tables 4.2.6.8 and 6.1.1.4'
O O 0.0106 0.0060 'International Tables Vol C Tables 4.2.6.8 and 6.1.1.4'
Cl Cl 0.1484 0.1585 'International Tables Vol C Tables 4.2.6.8 and 6.1.1.4'
Cu Cu 0.3201 1.2651 'International Tables Vol C Tables 4.2.6.8 and 6.1.1.4'

loop_
_geom_angle_atom_site_label_1
_geom_angle_atom_site_label_2
_geom_angle_atom_site_label_3
_geom_angle
O1 Cu1 N1 93.22(10)
O1 Cu1 O3 173.05(9)
N1 Cu1 O3 80.90(10)
O1 Cu1 N3 94.65(10)
N1 Cu1 N3 165.89(10)
O3 Cu1 N3 91.86(9)
C6 O1 Cu1 127.0(2)
C10 O2 C9 117.4(3)
C8 O3 Cu1 110.02(18)
C17 O4 C18 110.8(2)
C7 N1 N2 118.0(3)
C7 N1 Cu1 127.2(2)
N2 N1 Cu1 114.77(18)
C8 N2 N1 108.4(2)
C19 N3 C16 108.5(2)
C19 N3 Cu1 113.09(19)
C16 N3 Cu1 116.29(19)
C19 N3 H3 106.1
C16 N3 H3 106.1
Cu1 N3 H3 106.1
C2 C1 C6 119.3(3)
C2 C1 C7 117.4(3)
C6 C1 C7 123.3(3)
C3 C2 C1 121.3(4)
C3 C2 H2 119.3
C1 C2 H2 119.3
C2 C3 C4 119.4(3)
C2 C3 H3A 120.3
C4 C3 H3A 120.3
C5 C4 C3 120.7(4)
C5 C4 H4 119.6
C3 C4 H4 119.6
C4 C5 C6 122.2(4)
C4 C5 H5 118.9
C6 C5 H5 118.9
O1 C6 C5 118.7(3)
O1 C6 C1 124.2(3)
C5 C6 C1 117.0(3)
N1 C7 C1 124.1(3)
N1 C7 H7 117.9
C1 C7 H7 117.9
O3 C8 N2 125.7(3)
O3 C8 C9 118.2(3)
N2 C8 C9 116.1(3)
O2 C9 C8 112.7(3)
O2 C9 H9A 109.1
C8 C9 H9A 109.1
O2 C9 H9B 109.1
C8 C9 H9B 109.1
H9A C9 H9B 107.8
O2 C10 C11 124.9(4)
O2 C10 C15 116.6(4)
C11 C10 C15 118.5(4)
C12 C11 C10 121.3(5)
C12 C11 H11 119.4
C10 C11 H11 119.4
C13 C12 C11 120.3(5)
C13 C12 H12 119.8
C11 C12 H12 119.8
C12 C13 C14 120.5(5)
C12 C13 H13 119.7
C14 C13 H13 119.7
C13 C14 C15 119.5(5)
C13 C14 H14 120.3
C15 C14 H14 120.3
C10 C15 C14 119.9(5)
C10 C15 Cl1 119.4(4)
C14 C15 Cl1 120.6(4)
N3 C16 C17 109.5(3)
N3 C16 H16A 109.8
C17 C16 H16A 109.8
N3 C16 H16B 109.8
C17 C16 H16B 109.8
H16A C16 H16B 108.2
O4 C17 C16 111.5(3)
O4 C17 H17A 109.3
C16 C17 H17A 109.3
O4 C17 H17B 109.3
C16 C17 H17B 109.3
H17A C17 H17B 108.0
O4 C18 C19 111.0(3)
O4 C18 H18A 109.4
C19 C18 H18A 109.4
O4 C18 H18B 109.4
C19 C18 H18B 109.4
H18A C18 H18B 108.0
N3 C19 C18 109.5(2)
N3 C19 H19A 109.8
C18 C19 H19A 109.8
N3 C19 H19B 109.8
C18 C19 H19B 109.8
H19A C19 H19B 108.2

loop_
_geom_bond_atom_site_label_1
_geom_bond_atom_site_label_2
_geom_bond_distance
Cu1 O1 1.895(2)
Cu1 N1 1.929(3)
Cu1 O3 1.954(2)
Cu1 N3 2.025(2)
Cl1 C15 1.724(5)
O1 C6 1.319(4)
O2 C10 1.362(4)
O2 C9 1.413(4)
O3 C8 1.277(4)
O4 C17 1.427(4)
O4 C18 1.436(4)
N1 C7 1.291(4)
N1 N2 1.404(3)
N2 C8 1.312(4)
N3 C19 1.485(4)
N3 C16 1.489(4)
N3 H3 0.9100
C1 C2 1.414(4)
C1 C6 1.420(5)
C1 C7 1.435(4)
C2 C3 1.367(5)
C2 H2 0.9300
C3 C4 1.378(5)
C3 H3A 0.9300
C4 C5 1.371(5)
C4 H4 0.9300
C5 C6 1.399(4)
C5 H5 0.9300
C7 H7 0.9300
C8 C9 1.523(4)
C9 H9A 0.9700
C9 H9B 0.9700
C10 C11 1.381(5)
C10 C15 1.383(5)
C11 C12 1.375(6)
C11 H11 0.9300
C12 C13 1.350(7)
C12 H12 0.9300
C13 C14 1.378(8)
C13 H13 0.9300
C14 C15 1.404(7)
C14 H14 0.9300
C16 C17 1.502(4)
C16 H16A 0.9700
C16 H16B 0.9700
C17 H17A 0.9700
C17 H17B 0.9700
C18 C19 1.508(4)
C18 H18A 0.9700
C18 H18B 0.9700
C19 H19A 0.9700
C19 H19B 0.9700

loop_
_geom_hbond_atom_site_label_D
_geom_hbond_atom_site_label_H
_geom_hbond_atom_site_label_A
_geom_hbond_site_symmetry_A
_geom_hbond_distance_DH
_geom_hbond_distance_HA
_geom_hbond_distance_DA
_geom_hbond_angle_DHA
N3 H3 N2 7_665 0.91 2.08 2.971(3) 167.2
